data_7015579
loop_
_publ_author_name
'Baniodeh, Amer'
'Hewitt, Ian J.'
'Mereacre, Valeriu'
'Lan, Yanhua'
'Novitchi, Ghenadie'
'Anson, Christopher E.'
'Powell, Annie K.'

_publ_section_title
;
 Heterometallic 20-membered {Fe16Ln4} (Ln = Sm, Eu, Gd, Tb, Dy, Ho)
 metallo-ring aggregates.
;
_journal_issue 16
_journal_name_full 'Dalton transactions (Cambridge, England : 2003)'
_journal_page_first 4080
_journal_page_last 4086
_journal_paper_doi 10.1039/c0dt01742f
_journal_volume 40
_journal_year 2011
_chemical_formula_moiety 'C136 H276 Eu4 Fe16 N20 O76, 4(N O3), 11(C2 H3 N), 16(H2 O) '
_chemical_formula_sum 'C158 H341 Eu4 Fe16 N35 O104'
_chemical_formula_weight 5897.10
_chemical_name_systematic
;
?
;
_space_group_IT_number 68
_symmetry_cell_setting orthorhombic
_symmetry_space_group_name_Hall '-C 2a 2ac'
_symmetry_space_group_name_H-M 'C c c a :2'
_atom_sites_solution_hydrogens geom
_atom_sites_solution_primary direct
_atom_sites_solution_secondary difmap
_audit_creation_method SHELXL-97
_cell_angle_alpha 90.00
_cell_angle_beta 90.00
_cell_angle_gamma 90.00
_cell_formula_units_Z 4
_cell_length_a 27.7369(19)
_cell_length_b 28.1589(19)
_cell_length_c 30.573(2)
_cell_measurement_reflns_used 11623
_cell_measurement_temperature 100(2)
_cell_measurement_theta_max 27.72
_cell_measurement_theta_min 2.17
_cell_volume 23879(3)
_computing_cell_refinement 'SMART-NT 5.6 (Bruker AXS Inc., 2005)'
_computing_data_collection 'SMART-NT 5.6 (Bruker AXS Inc., 2005)'
_computing_data_reduction 'SAINT+ 6.45 (Bruker AXS Inc., 2003)'
_computing_molecular_graphics 'Diamond 2.1 (Crystal Impact, 1998)'
_computing_publication_material 'SHELXTL 6.14 (BrukerAXS Inc., 2003)'
_computing_structure_refinement 'SHELXTL 6.14 (BrukerAXS Inc., 2003)'
_computing_structure_solution 'SHELXTL 6.14 (BrukerAXS Inc., 2003)'
_diffrn_ambient_temperature 100(2)
_diffrn_detector_area_resol_mean 8.333
_diffrn_measured_fraction_theta_full 0.998
_diffrn_measured_fraction_theta_max 0.998
_diffrn_measurement_device_type 'Bruker SMART Apex'
_diffrn_measurement_method 'CCD area detector'
_diffrn_radiation_monochromator graphite
_diffrn_radiation_source 'rotating anode'
_diffrn_radiation_type MoK\a
_diffrn_radiation_wavelength 0.71073
_diffrn_reflns_av_R_equivalents 0.0506
_diffrn_reflns_av_sigmaI/netI 0.0296
_diffrn_reflns_limit_h_max 34
_diffrn_reflns_limit_h_min -35
_diffrn_reflns_limit_k_max 35
_diffrn_reflns_limit_k_min -35
_diffrn_reflns_limit_l_max 38
_diffrn_reflns_limit_l_min -38
_diffrn_reflns_number 84676
_diffrn_reflns_theta_full 25.00
_diffrn_reflns_theta_max 26.73
_diffrn_reflns_theta_min 2.17
_exptl_absorpt_coefficient_mu 2.069
_exptl_absorpt_correction_T_max 0.682
_exptl_absorpt_correction_T_min 0.542
_exptl_absorpt_correction_type multi-scan
_exptl_absorpt_process_details 'SADABS 2.10 (Bruker AXS Inc., 2005)'
_exptl_crystal_colour yellow
_exptl_crystal_density_diffrn 1.640
_exptl_crystal_density_method 'not measured'
_exptl_crystal_description block
_exptl_crystal_F_000 12136
_exptl_crystal_size_max 0.27
_exptl_crystal_size_mid 0.23
_exptl_crystal_size_min 0.20
_refine_diff_density_max 1.581
_refine_diff_density_min -0.746
_refine_diff_density_rms 0.129
_refine_ls_extinction_method none
_refine_ls_goodness_of_fit_ref 1.201
_refine_ls_hydrogen_treatment mixed
_refine_ls_matrix_type full
_refine_ls_number_parameters 724
_refine_ls_number_reflns 12669
_refine_ls_number_restraints 104
_refine_ls_restrained_S_all 1.220
_refine_ls_R_factor_all 0.0628
_refine_ls_R_factor_gt 0.0496
_refine_ls_shift/su_max 0.001
_refine_ls_shift/su_mean 0.000
_refine_ls_structure_factor_coef Fsqd
_refine_ls_weighting_details 'calc w=1/[\s^2^(Fo^2^)+(0.0956P)^2^+17.5123P] where P=(Fo^2^+2Fc^2^)/3'
_refine_ls_weighting_scheme calc
_refine_ls_wR_factor_gt 0.1500
_refine_ls_wR_factor_ref 0.1586
_reflns_number_gt 10454
_reflns_number_total 12669
_reflns_threshold_expression >2sigma(I)
_cod_data_source_file c0dt01742f.txt
_cod_data_source_block amac16eu
_cod_original_sg_symbol_Hall '-C 2b 2bc'
_cod_original_sg_symbol_H-M 'C c c a'
_cod_database_code 7015579

loop_
_symmetry_equiv_pos_as_xyz
'x, y, z'
'-x+1/2, -y, z'
'-x, y, -z+1/2'
'x+1/2, -y, -z+1/2'
'x+1/2, y+1/2, z'
'-x+1, -y+1/2, z'
'-x+1/2, y+1/2, -z+1/2'
'x+1, -y+1/2, -z+1/2'
'-x, -y, -z'
'x-1/2, y, -z'
'x, -y, z-1/2'
'-x-1/2, y, z-1/2'
'-x+1/2, -y+1/2, -z'
'x, y+1/2, -z'
'x+1/2, -y+1/2, z-1/2'
'-x, y+1/2, z-1/2'

loop_
_atom_site_label
_atom_site_type_symbol
_atom_site_fract_x
_atom_site_fract_y
_atom_site_fract_z
_atom_site_U_iso_or_equiv
_atom_site_adp_type
_atom_site_occupancy
_atom_site_symmetry_multiplicity
_atom_site_calc_flag
_atom_site_refinement_flags
_atom_site_disorder_assembly
_atom_site_disorder_group
Eu1 Eu 0.358998(8) 0.345128(8) 0.677979(8) 0.02220(10) Uani 1 1 d . . .
Fe1 Fe 0.46321(2) 0.40241(2) 0.71245(2) 0.02199(16) Uani 1 1 d . . .
Fe2 Fe 0.35835(2) 0.31929(2) 0.56938(2) 0.02317(16) Uani 1 1 d . . .
Fe3 Fe 0.41309(3) 0.35548(3) 0.48374(2) 0.02670(17) Uani 1 1 d . . .
Fe4 Fe 0.47252(3) 0.30095(3) 0.40692(2) 0.02998(18) Uani 1 1 d . . .
N1 N 0.49646(14) 0.41147(13) 0.64613(13) 0.0233(8) Uani 1 1 d . . .
C1 C 0.54679(17) 0.42601(18) 0.65575(16) 0.0273(10) Uani 1 1 d . . .
H1A H 0.5472 0.4594 0.6660 0.033 Uiso 1 1 calc R . .
H1B H 0.5664 0.4240 0.6288 0.033 Uiso 1 1 calc R . .
C2 C 0.56824(17) 0.39396(18) 0.69074(17) 0.0285(11) Uani 1 1 d . . .
H2A H 0.5769 0.3628 0.6779 0.034 Uiso 1 1 calc R . .
H2B H 0.5979 0.4085 0.7028 0.034 Uiso 1 1 calc R . .
O1 O 0.53379(11) 0.38750(12) 0.72475(11) 0.0246(7) Uani 1 1 d . . .
C3 C 0.49343(18) 0.36388(16) 0.62402(16) 0.0247(10) Uani 1 1 d . . .
H3A H 0.5246 0.3565 0.6097 0.030 Uiso 1 1 calc R . .
H3B H 0.4681 0.3646 0.6012 0.030 Uiso 1 1 calc R . .
C4 C 0.48150(17) 0.32546(16) 0.65798(15) 0.0234(10) Uani 1 1 d . . .
H4A H 0.4712 0.2960 0.6430 0.028 Uiso 1 1 calc R . .
H4B H 0.5104 0.3182 0.6757 0.028 Uiso 1 1 calc R . .
O2 O 0.44383(12) 0.34236(10) 0.68542(11) 0.0219(7) Uani 1 1 d . . .
C5 C 0.46980(19) 0.44915(17) 0.62197(17) 0.0284(11) Uani 1 1 d . . .
H5A H 0.4618 0.4748 0.6429 0.034 Uiso 1 1 calc R . .
H5B H 0.4389 0.4355 0.6117 0.034 Uiso 1 1 calc R . .
C6 C 0.4951(2) 0.47153(18) 0.58281(16) 0.0321(11) Uani 1 1 d . . .
H6A H 0.4730 0.4950 0.5693 0.039 Uiso 1 1 calc R . .
H6B H 0.5238 0.4889 0.5933 0.039 Uiso 1 1 calc R . .
O3 O 0.50977(13) 0.43866(13) 0.55020(11) 0.0310(8) Uani 1 1 d . . .
H3 H 0.4860 0.4316 0.5344 0.047 Uiso 1 1 calc R . .
N2 N 0.30303(16) 0.42182(16) 0.66949(15) 0.0349(10) Uani 1 1 d . . .
C7 C 0.3285(2) 0.46416(19) 0.68632(19) 0.0370(13) Uani 1 1 d . . .
H7A H 0.3044 0.4864 0.6988 0.044 Uiso 1 1 calc R . .
H7B H 0.3445 0.4805 0.6616 0.044 Uiso 1 1 calc R . .
C8 C 0.3658(2) 0.4530(2) 0.7209(2) 0.0372(13) Uani 1 1 d . . .
H8A H 0.3862 0.4812 0.7263 0.045 Uiso 1 1 calc R . .
H8B H 0.3497 0.4443 0.7487 0.045 Uiso 1 1 calc R . .
O4 O 0.39481(12) 0.41449(12) 0.70597(11) 0.0286(8) Uani 1 1 d . . .
C9 C 0.2925(2) 0.42679(19) 0.62181(18) 0.0351(12) Uani 1 1 d . . .
H9A H 0.2791 0.4588 0.6160 0.042 Uiso 1 1 calc R . .
H9B H 0.2680 0.4030 0.6131 0.042 Uiso 1 1 calc R . .
C10 C 0.33722(19) 0.41979(17) 0.59505(18) 0.0313(11) Uani 1 1 d . . .
H10A H 0.3288 0.4197 0.5636 0.038 Uiso 1 1 calc R . .
H10B H 0.3598 0.4464 0.6004 0.038 Uiso 1 1 calc R . .
O5 O 0.36002(11) 0.37585(11) 0.60621(11) 0.0252(7) Uani 1 1 d . . .
C11 C 0.2576(2) 0.4125(2) 0.6938(2) 0.0435(14) Uani 1 1 d . . .
H11A H 0.2394 0.3871 0.6786 0.052 Uiso 1 1 calc R . .
H11B H 0.2375 0.4415 0.6935 0.052 Uiso 1 1 calc R . .
C12 C 0.2663(2) 0.3978(2) 0.7400(2) 0.0455(15) Uani 1 1 d . . .
H12A H 0.2771 0.4255 0.7575 0.055 Uiso 1 1 calc R . .
H12B H 0.2363 0.3853 0.7531 0.055 Uiso 1 1 calc R . .
O6 O 0.30319(14) 0.36149(15) 0.74003(13) 0.0411(9) Uani 1 1 d D . .
H6 H 0.300(3) 0.347(2) 0.7643(15) 0.049 Uiso 1 1 d D . .
N3 N 0.36399(14) 0.24328(15) 0.54738(13) 0.0269(9) Uani 1 1 d . . .
C13 C 0.35653(18) 0.21571(17) 0.58884(16) 0.0257(10) Uani 1 1 d . . .
H13A H 0.3676 0.1826 0.5847 0.031 Uiso 1 1 calc R . .
H13B H 0.3218 0.2151 0.5963 0.031 Uiso 1 1 calc R . .
C14 C 0.38494(18) 0.23892(16) 0.62614(16) 0.0253(10) Uani 1 1 d . . .
H14A H 0.3728 0.2272 0.6546 0.030 Uiso 1 1 calc R . .
H14B H 0.4194 0.2303 0.6237 0.030 Uiso 1 1 calc R . .
O7 O 0.37989(11) 0.28877(11) 0.62413(11) 0.0229(7) Uani 1 1 d . . .
C15 C 0.41368(18) 0.23772(17) 0.52917(17) 0.0280(10) Uani 1 1 d . . .
H15A H 0.4119 0.2372 0.4968 0.034 Uiso 1 1 calc R . .
H15B H 0.4272 0.2069 0.5389 0.034 Uiso 1 1 calc R . .
C16 C 0.44723(18) 0.27777(16) 0.54362(16) 0.0269(10) Uani 1 1 d . . .
H16A H 0.4578 0.2722 0.5741 0.032 Uiso 1 1 calc R . .
H16B H 0.4762 0.2782 0.5247 0.032 Uiso 1 1 calc R . .
O8 O 0.42317(11) 0.32208(11) 0.54085(10) 0.0227(7) Uani 1 1 d . . .
C17 C 0.32557(19) 0.23113(18) 0.51493(17) 0.0315(11) Uani 1 1 d . . .
H17A H 0.3337 0.2469 0.4870 0.038 Uiso 1 1 calc R . .
H17B H 0.2949 0.2451 0.5254 0.038 Uiso 1 1 calc R . .
C18 C 0.3168(2) 0.17962(19) 0.50557(18) 0.0346(12) Uani 1 1 d . . .
H18A H 0.3083 0.1633 0.5332 0.042 Uiso 1 1 calc R . .
H18B H 0.2890 0.1767 0.4854 0.042 Uiso 1 1 calc R . .
O9 O 0.35746(14) 0.15668(14) 0.48658(15) 0.0397(10) Uani 1 1 d . . .
H9 H 0.3705 0.1389 0.5052 0.060 Uiso 1 1 calc R . .
N4 N 0.36461(16) 0.40188(17) 0.44144(16) 0.0344(10) Uani 1 1 d . . .
C19 C 0.3182(2) 0.4077(2) 0.46417(19) 0.0400(13) Uani 1 1 d . . .
H19A H 0.2929 0.4148 0.4424 0.048 Uiso 1 1 calc R . .
H19B H 0.3205 0.4351 0.4843 0.048 Uiso 1 1 calc R . .
C20 C 0.30361(19) 0.36373(19) 0.49010(18) 0.0339(12) Uani 1 1 d . . .
H20A H 0.2790 0.3721 0.5122 0.041 Uiso 1 1 calc R . .
H20B H 0.2900 0.3393 0.4703 0.041 Uiso 1 1 calc R . .
O10 O 0.34598(12) 0.34616(12) 0.51089(12) 0.0278(8) Uani 1 1 d . . .
C21 C 0.3594(2) 0.3774(2) 0.3988(2) 0.0425(15) Uani 1 1 d . . .
H21A H 0.3850 0.3882 0.3786 0.051 Uiso 1 1 calc R . .
H21B H 0.3278 0.3855 0.3857 0.051 Uiso 1 1 calc R . .
C22 C 0.3629(2) 0.3246(2) 0.40475(19) 0.0385(13) Uani 1 1 d . . .
H22A H 0.3334 0.3126 0.4192 0.046 Uiso 1 1 calc R . .
H22B H 0.3659 0.3089 0.3759 0.046 Uiso 1 1 calc R . .
O11 O 0.40384(13) 0.31420(13) 0.43082(11) 0.0330(8) Uani 1 1 d . . .
C23 C 0.3908(2) 0.4474(2) 0.43923(19) 0.0373(13) Uani 1 1 d . . .
H23A H 0.3684 0.4731 0.4306 0.045 Uiso 1 1 calc R . .
H23B H 0.4167 0.4454 0.4170 0.045 Uiso 1 1 calc R . .
C24 C 0.4124(2) 0.45813(19) 0.48394(18) 0.0363(12) Uani 1 1 d . . .
H24A H 0.4367 0.4838 0.4812 0.044 Uiso 1 1 calc R . .
H24B H 0.3868 0.4692 0.5040 0.044 Uiso 1 1 calc R . .
O12 O 0.43428(13) 0.41722(12) 0.50109(12) 0.0318(8) Uani 1 1 d . . .
N5 N 0.52623(17) 0.36028(17) 0.39145(15) 0.0366(10) Uani 1 1 d . . .
C25 C 0.5356(2) 0.38687(19) 0.43190(18) 0.0376(13) Uani 1 1 d . . .
H25A H 0.5153 0.4158 0.4326 0.045 Uiso 1 1 calc R . .
H25B H 0.5698 0.3968 0.4328 0.045 Uiso 1 1 calc R . .
C26 C 0.52435(18) 0.35599(19) 0.47116(17) 0.0312(11) Uani 1 1 d . . .
H26A H 0.5498 0.3316 0.4749 0.037 Uiso 1 1 calc R . .
H26B H 0.5232 0.3757 0.4980 0.037 Uiso 1 1 calc R . .
O13 O 0.47874(13) 0.33357(13) 0.46428(11) 0.0305(8) Uani 1 1 d . . .
C27 C 0.5693(2) 0.3369(2) 0.3731(2) 0.0424(14) Uani 1 1 d . . .
H27A H 0.5968 0.3593 0.3733 0.051 Uiso 1 1 calc R . .
H27B H 0.5630 0.3275 0.3424 0.051 Uiso 1 1 calc R . .
C28 C 0.5817(2) 0.2927(2) 0.40041(18) 0.0370(12) Uani 1 1 d . . .
H28A H 0.6041 0.2719 0.3840 0.044 Uiso 1 1 calc R . .
H28B H 0.5975 0.3023 0.4281 0.044 Uiso 1 1 calc R . .
O14 O 0.53838(13) 0.26813(13) 0.40949(12) 0.0322(8) Uani 1 1 d . . .
C29 C 0.5005(3) 0.3879(2) 0.3576(2) 0.0535(17) Uani 1 1 d . . .
H29A H 0.5236 0.4086 0.3420 0.064 Uiso 1 1 calc R . .
H29B H 0.4760 0.4084 0.3716 0.064 Uiso 1 1 calc R . .
C30 C 0.4763(3) 0.3547(3) 0.3254(2) 0.0534(18) Uani 1 1 d . . .
H30A H 0.4509 0.3720 0.3092 0.064 Uiso 1 1 calc R . .
H30B H 0.5004 0.3430 0.3040 0.064 Uiso 1 1 calc R . .
O15 O 0.45569(16) 0.31582(15) 0.34782(12) 0.0447(10) Uani 1 1 d . . .
O16 O 0.28248(12) 0.31276(13) 0.65179(11) 0.0317(8) Uani 1 1 d . . .
O17 O 0.28628(12) 0.30819(12) 0.57847(11) 0.0275(7) Uani 1 1 d . . .
C31 C 0.26432(18) 0.30521(18) 0.61488(18) 0.0313(11) Uani 1 1 d . . .
C32 C 0.2113(2) 0.2930(3) 0.6120(2) 0.0528(17) Uani 1 1 d . . .
H32A H 0.1987 0.2869 0.6415 0.079 Uiso 1 1 calc R . .
H32B H 0.2071 0.2646 0.5939 0.079 Uiso 1 1 calc R . .
H32C H 0.1937 0.3196 0.5989 0.079 Uiso 1 1 calc R . .
O18 O 0.47444(13) 0.47353(11) 0.72142(11) 0.0281(8) Uani 1 1 d . . .
C33 C 0.5000 0.4941(2) 0.7500 0.0255(14) Uani 1 2 d S . .
C34 C 0.5000 0.5473(3) 0.7500 0.045(2) Uani 1 2 d S . .
H34A H 0.4815 0.5589 0.7752 0.067 Uiso 0.50 1 calc PR . .
H34B H 0.4852 0.5589 0.7229 0.067 Uiso 0.50 1 calc PR . .
H34C H 0.5332 0.5589 0.7519 0.067 Uiso 0.50 1 calc PR . .
O19 O 0.35748(12) 0.27994(13) 0.72649(12) 0.0324(8) Uani 1 1 d . . .
C35 C 0.3795(3) 0.2500 0.7500 0.0261(14) Uani 1 2 d S . .
C36 C 0.4331(3) 0.2500 0.7500 0.041(2) Uani 1 2 d S . .
H36A H 0.4449 0.2755 0.7309 0.062 Uiso 0.50 1 calc PR . .
H36B H 0.4449 0.2193 0.7392 0.062 Uiso 0.50 1 calc PR . .
H36C H 0.4449 0.2552 0.7798 0.062 Uiso 0.50 1 calc PR . .
O41 O 0.39440(18) 0.0918(2) 0.5451(2) 0.087(2) Uani 1 1 d . . .
O42 O 0.2625(4) 0.2604(3) 0.7165(2) 0.053(3) Uani 0.50 1 d P A -1
O43A O 0.3143(6) 0.5510(6) 0.4172(6) 0.122(5) Uiso 0.50 1 d P B 1
O43B O 0.3291(5) 0.5656(5) 0.3903(5) 0.096(4) Uiso 0.50 1 d P C 2
O44B O 0.2500 0.5000 0.4353(7) 0.116(7) Uiso 0.50 2 d SP D 2
O45A O 0.5544(7) 0.2560(7) 0.2874(6) 0.148(7) Uiso 0.50 1 d P E 1
O45B O 0.5000 0.2500 0.2956(10) 0.152(10) Uiso 0.50 2 d SP F 2
N51 N 0.4014(5) 0.4641(4) 0.3207(3) 0.114(3) Uani 1 1 d DU . .
C51 C 0.3593(5) 0.4695(4) 0.3169(4) 0.095(3) Uani 1 1 d DU . .
C52 C 0.3111(5) 0.4764(5) 0.3145(5) 0.164(7) Uani 1 1 d DU . .
H52A H 0.2944 0.4477 0.3245 0.245 Uiso 1 1 calc R . .
H52B H 0.3020 0.4832 0.2842 0.245 Uiso 1 1 calc R . .
H52C H 0.3020 0.5033 0.3332 0.245 Uiso 1 1 calc R . .
N52A N 0.3677(6) 0.4042(7) 0.2154(6) 0.095(5) Uiso 0.50 1 d PDU G 1
C53A C 0.368(2) 0.3714(12) 0.2426(14) 0.184(10) Uiso 0.50 1 d PDU G 1
C54A C 0.3689(12) 0.3280(10) 0.2606(11) 0.154(11) Uiso 0.50 1 d PDU G 1
N52B N 0.311(2) 0.2865(18) 0.230(2) 0.44(4) Uiso 0.50 1 d PDU H 2
C53B C 0.3442(12) 0.3168(12) 0.2245(11) 0.139(10) Uiso 0.50 1 d PDU H 2
C54B C 0.361(2) 0.3610(14) 0.2312(18) 0.184(10) Uiso 0.50 1 d PDU H 2
N53A N 0.1955(8) 0.4526(5) 0.5381(6) 0.112(3) Uiso 0.75 1 d PD I 1
C81A C 0.1692(6) 0.4467(6) 0.5728(5) 0.113(5) Uiso 0.75 1 d PD I 1
C82A C 0.1547(7) 0.4364(6) 0.6110(5) 0.118(5) Uiso 0.75 1 d PD I 1
N31B N 0.193(2) 0.4460(8) 0.5438(15) 0.112(3) Uiso 0.25 1 d PD J 2
O31B O 0.1722(7) 0.4146(6) 0.5673(6) 0.055(5) Uiso 0.25 1 d PD J 2
O32B O 0.1973(6) 0.4890(5) 0.5573(5) 0.053(4) Uiso 0.25 1 d PD J 2
O33B O 0.2216(7) 0.4330(6) 0.5129(5) 0.061(5) Uiso 0.25 1 d PD J 2
O34B O 0.1138(10) 0.4559(9) 0.6343(8) 0.089(7) Uiso 0.25 1 d P K 2
N31A N 0.2701(4) 0.3449(4) 0.8457(3) 0.093(3) Uiso 0.40 1 d PD L 1
O31A O 0.3102(5) 0.3539(6) 0.8285(4) 0.071(4) Uiso 0.40 1 d PD L 1
O32A O 0.2644(5) 0.3601(5) 0.8859(4) 0.069(4) Uiso 0.40 1 d PD L 1
O33A O 0.2349(6) 0.3243(8) 0.8288(6) 0.132(8) Uiso 0.40 1 d PD L 1
N31C N 0.2701(4) 0.3449(4) 0.8457(3) 0.093(3) Uiso 0.35 1 d PD M 3
O31C O 0.2805(8) 0.3166(6) 0.8121(5) 0.088(6) Uiso 0.35 1 d PD M 3
O32C O 0.2833(10) 0.3878(6) 0.8434(7) 0.142(9) Uiso 0.35 1 d PD M 3
O33C O 0.2496(6) 0.3264(6) 0.8772(5) 0.082(5) Uiso 0.35 1 d PD M 3
O46B O 0.3005(8) 0.3274(8) 0.8203(6) 0.048(5) Uiso 0.25 1 d P N 2

loop_
_atom_site_aniso_label
_atom_site_aniso_U_11
_atom_site_aniso_U_22
_atom_site_aniso_U_33
_atom_site_aniso_U_23
_atom_site_aniso_U_13
_atom_site_aniso_U_12
Eu1 0.01745(14) 0.01968(15) 0.02946(16) -0.00034(9) -0.00285(9) 0.00360(8)
Fe1 0.0200(3) 0.0182(3) 0.0277(4) -0.0014(3) -0.0036(3) 0.0015(2)
Fe2 0.0200(3) 0.0216(4) 0.0278(4) 0.0025(3) -0.0048(3) 0.0007(2)
Fe3 0.0245(4) 0.0262(4) 0.0294(4) 0.0043(3) -0.0043(3) -0.0033(3)
Fe4 0.0321(4) 0.0304(4) 0.0275(4) 0.0022(3) -0.0018(3) -0.0057(3)
N1 0.023(2) 0.0209(19) 0.026(2) -0.0007(15) -0.0053(16) -0.0006(16)
C1 0.022(2) 0.030(3) 0.030(3) 0.000(2) -0.0017(19) -0.008(2)
C2 0.019(2) 0.031(3) 0.035(3) 0.000(2) -0.002(2) -0.0039(19)
O1 0.0202(16) 0.0254(17) 0.0283(17) -0.0018(13) -0.0004(13) -0.0013(13)
C3 0.025(2) 0.019(2) 0.030(2) -0.0035(18) -0.0024(19) -0.0010(18)
C4 0.021(2) 0.019(2) 0.030(3) -0.0036(18) -0.0019(19) 0.0038(18)
O2 0.0201(17) 0.0172(16) 0.0284(17) -0.0022(12) 0.0018(13) 0.0032(12)
C5 0.033(3) 0.020(2) 0.032(3) 0.0027(19) -0.002(2) 0.002(2)
C6 0.038(3) 0.026(3) 0.032(3) 0.004(2) -0.001(2) -0.005(2)
O3 0.0273(19) 0.034(2) 0.0316(19) 0.0009(15) -0.0027(15) -0.0051(15)
N2 0.030(2) 0.032(2) 0.043(3) 0.0002(19) -0.0053(19) 0.0101(19)
C7 0.037(3) 0.022(3) 0.052(3) -0.004(2) -0.005(2) 0.016(2)
C8 0.037(3) 0.027(3) 0.048(3) -0.013(2) -0.011(2) 0.015(2)
O4 0.0260(18) 0.0236(17) 0.0362(19) -0.0088(14) -0.0061(14) 0.0063(14)
C9 0.032(3) 0.026(3) 0.048(3) 0.000(2) -0.011(2) 0.010(2)
C10 0.028(3) 0.023(2) 0.043(3) 0.004(2) -0.006(2) 0.007(2)
O5 0.0208(17) 0.0173(16) 0.0374(19) 0.0018(14) -0.0044(13) 0.0016(12)
C11 0.030(3) 0.043(3) 0.058(4) -0.011(3) 0.001(3) 0.016(3)
C12 0.033(3) 0.048(4) 0.055(4) 0.000(3) 0.007(3) 0.020(3)
O6 0.035(2) 0.052(2) 0.037(2) -0.0016(18) 0.0038(17) 0.0213(19)
N3 0.027(2) 0.027(2) 0.028(2) -0.0008(17) -0.0066(16) -0.0013(16)
C13 0.028(3) 0.020(2) 0.030(3) -0.0008(19) -0.0051(19) -0.0029(18)
C14 0.027(2) 0.019(2) 0.030(3) -0.0027(18) -0.003(2) 0.0015(18)
O7 0.0196(16) 0.0180(16) 0.0311(18) 0.0014(13) -0.0026(13) 0.0022(12)
C15 0.028(3) 0.025(2) 0.030(3) -0.0031(19) -0.002(2) 0.003(2)
C16 0.025(2) 0.025(2) 0.031(3) 0.0017(19) -0.002(2) 0.0057(19)
O8 0.0198(16) 0.0222(16) 0.0262(17) 0.0020(13) -0.0027(13) 0.0006(12)
C17 0.032(3) 0.031(3) 0.031(3) 0.002(2) -0.007(2) -0.003(2)
C18 0.033(3) 0.037(3) 0.033(3) -0.004(2) -0.002(2) -0.006(2)
O9 0.039(2) 0.033(2) 0.047(2) -0.0044(17) -0.0035(18) -0.0044(16)
N4 0.033(2) 0.032(2) 0.038(3) 0.0087(19) -0.0088(19) -0.0069(19)
C19 0.035(3) 0.041(3) 0.044(3) 0.018(3) -0.009(2) 0.003(2)
C20 0.027(3) 0.038(3) 0.037(3) 0.012(2) -0.009(2) 0.000(2)
O10 0.0178(16) 0.034(2) 0.0315(19) 0.0075(14) -0.0068(14) 0.0022(13)
C21 0.042(3) 0.047(4) 0.038(3) 0.011(3) -0.018(2) -0.008(3)
C22 0.035(3) 0.046(3) 0.035(3) 0.005(2) -0.013(2) -0.012(2)
O11 0.032(2) 0.034(2) 0.033(2) 0.0020(15) -0.0088(15) -0.0049(16)
C23 0.037(3) 0.033(3) 0.042(3) 0.012(2) -0.006(2) -0.003(2)
C24 0.040(3) 0.027(3) 0.042(3) 0.008(2) -0.002(2) -0.001(2)
O12 0.0286(19) 0.0268(18) 0.040(2) -0.0003(15) -0.0080(15) -0.0022(15)
N5 0.036(3) 0.036(3) 0.038(3) 0.011(2) -0.001(2) -0.006(2)
C25 0.038(3) 0.028(3) 0.047(3) 0.004(2) -0.003(2) -0.004(2)
C26 0.021(2) 0.039(3) 0.034(3) -0.004(2) -0.002(2) -0.005(2)
O13 0.0260(18) 0.0355(19) 0.0300(19) -0.0009(15) 0.0004(14) -0.0061(15)
C27 0.038(3) 0.046(3) 0.043(3) 0.001(3) 0.011(3) -0.009(3)
C28 0.034(3) 0.040(3) 0.037(3) -0.002(2) 0.007(2) -0.008(2)
O14 0.031(2) 0.0297(19) 0.036(2) -0.0001(15) 0.0030(15) -0.0051(15)
C29 0.057(4) 0.047(4) 0.056(4) 0.022(3) -0.007(3) -0.014(3)
C30 0.057(4) 0.063(4) 0.040(4) 0.023(3) -0.010(3) -0.007(3)
O15 0.054(3) 0.050(3) 0.030(2) 0.0103(18) -0.0060(18) -0.013(2)
O16 0.0224(18) 0.041(2) 0.0316(19) 0.0006(15) -0.0019(15) -0.0035(15)
O17 0.0228(17) 0.0268(17) 0.0328(19) 0.0016(14) -0.0015(14) 0.0001(14)
C31 0.024(3) 0.027(3) 0.043(3) 0.005(2) -0.008(2) -0.001(2)
C32 0.026(3) 0.090(5) 0.043(3) -0.001(3) -0.001(2) -0.019(3)
O18 0.0356(19) 0.0184(16) 0.0304(19) -0.0010(13) -0.0066(15) 0.0013(14)
C33 0.027(3) 0.025(3) 0.025(3) 0.000 0.001(3) 0.000
C34 0.076(6) 0.023(4) 0.036(4) 0.000 -0.020(4) 0.000
O19 0.0285(19) 0.033(2) 0.035(2) 0.0071(16) 0.0029(15) 0.0043(15)
C35 0.035(4) 0.021(3) 0.023(3) 0.004(3) 0.000 0.000
C36 0.021(4) 0.040(4) 0.063(5) 0.027(4) 0.000 0.000
O41 0.039(3) 0.096(5) 0.126(5) 0.043(4) 0.007(3) 0.015(3)
O42 0.109(8) 0.036(5) 0.014(3) 0.005(3) 0.000(4) 0.013(5)
N51 0.159(8) 0.069(6) 0.112(7) 0.009(5) 0.013(8) -0.013(7)
C51 0.146(9) 0.056(6) 0.084(7) 0.030(5) 0.005(8) -0.011(7)
C52 0.126(8) 0.110(11) 0.255(18) 0.067(11) -0.069(12) -0.061(8)

loop_
_atom_type_symbol
_atom_type_description
_atom_type_scat_dispersion_real
_atom_type_scat_dispersion_imag
_atom_type_scat_source
C C 0.0033 0.0016 'International Tables Vol C Tables 4.2.6.8 and 6.1.1.4'
H H 0.0000 0.0000 'International Tables Vol C Tables 4.2.6.8 and 6.1.1.4'
N N 0.0061 0.0033 'International Tables Vol C Tables 4.2.6.8 and 6.1.1.4'
O O 0.0106 0.0060 'International Tables Vol C Tables 4.2.6.8 and 6.1.1.4'
Fe Fe 0.3463 0.8444 'International Tables Vol C Tables 4.2.6.8 and 6.1.1.4'
Eu Eu -0.1578 3.6682 'International Tables Vol C Tables 4.2.6.8 and 6.1.1.4'

loop_
_geom_angle_atom_site_label_1
_geom_angle_atom_site_label_2
_geom_angle_atom_site_label_3
_geom_angle
_geom_angle_site_symmetry_1
_geom_angle_site_symmetry_3
_geom_angle_publ_flag
O4 Eu1 O5 91.65(12) . . ?
O4 Eu1 O7 135.13(11) . . ?
O5 Eu1 O7 66.08(11) . . ?
O4 Eu1 O19 115.13(13) . . ?
O5 Eu1 O19 150.46(12) . . ?
O7 Eu1 O19 85.40(12) . . ?
O4 Eu1 O2 64.68(11) . . ?
O5 Eu1 O2 95.15(11) . . ?
O7 Eu1 O2 78.50(11) . . ?
O19 Eu1 O2 86.08(11) . . ?
O4 Eu1 O16 142.69(12) . . ?
O5 Eu1 O16 80.94(11) . . ?
O7 Eu1 O16 74.57(12) . . ?
O19 Eu1 O16 84.28(12) . . ?
O2 Eu1 O16 151.99(11) . . ?
O4 Eu1 O6 80.32(14) . . ?
O5 Eu1 O6 130.39(12) . . ?
O7 Eu1 O6 143.95(13) . . ?
O19 Eu1 O6 69.77(13) . . ?
O2 Eu1 O6 123.43(12) . . ?
O16 Eu1 O6 77.23(13) . . ?
O4 Eu1 N2 67.02(13) . . ?
O5 Eu1 N2 67.68(13) . . ?
O7 Eu1 N2 128.21(12) . . ?
O19 Eu1 N2 132.78(13) . . ?
O2 Eu1 N2 127.87(13) . . ?
O16 Eu1 N2 76.42(13) . . ?
O6 Eu1 N2 64.13(14) . . ?
O4 Fe1 O2 80.77(14) . . ?
O4 Fe1 O1 100.30(14) . 3_656 ?
O2 Fe1 O1 103.84(14) . 3_656 ?
O4 Fe1 O1 174.86(15) . . ?
O2 Fe1 O1 99.42(14) . . ?
O1 Fe1 O1 74.64(15) 3_656 . ?
O4 Fe1 O18 89.49(14) . . ?
O2 Fe1 O18 160.81(14) . . ?
O1 Fe1 O18 94.11(14) 3_656 . ?
O1 Fe1 O18 91.76(14) . . ?
O4 Fe1 N1 106.88(15) . . ?
O2 Fe1 N1 80.18(14) . . ?
O1 Fe1 N1 152.81(14) 3_656 . ?
O1 Fe1 N1 78.17(14) . . ?
O18 Fe1 N1 86.97(14) . . ?
O5 Fe2 O10 102.38(14) . . ?
O5 Fe2 O7 81.88(14) . . ?
O10 Fe2 O7 171.36(14) . . ?
O5 Fe2 O8 101.44(13) . . ?
O10 Fe2 O8 75.28(13) . . ?
O7 Fe2 O8 96.59(13) . . ?
O5 Fe2 O17 93.99(13) . . ?
O10 Fe2 O17 90.68(14) . . ?
O7 Fe2 O17 96.56(14) . . ?
O8 Fe2 O17 160.97(14) . . ?
O5 Fe2 N3 161.41(15) . . ?
O10 Fe2 N3 96.09(15) . . ?
O7 Fe2 N3 79.53(14) . . ?
O8 Fe2 N3 81.05(14) . . ?
O17 Fe2 N3 87.89(14) . . ?
O12 Fe3 O8 98.18(14) . . ?
O12 Fe3 O11 142.15(16) . . ?
O8 Fe3 O11 116.63(14) . . ?
O12 Fe3 O13 94.75(15) . . ?
O8 Fe3 O13 89.28(14) . . ?
O11 Fe3 O13 72.54(14) . . ?
O12 Fe3 O10 106.42(15) . . ?
O8 Fe3 O10 73.40(13) . . ?
O11 Fe3 O10 97.80(15) . . ?
O13 Fe3 O10 154.14(14) . . ?
O12 Fe3 N4 79.47(16) . . ?
O8 Fe3 N4 147.86(16) . . ?
O11 Fe3 N4 78.42(16) . . ?
O13 Fe3 N4 122.83(16) . . ?
O10 Fe3 N4 76.58(15) . . ?
O15 Fe4 O14 102.49(17) . 6 ?
O15 Fe4 O13 138.91(18) . . ?
O14 Fe4 O13 115.76(15) 6 . ?
O15 Fe4 O14 110.64(18) . . ?
O14 Fe4 O14 71.94(16) 6 . ?
O13 Fe4 O14 95.58(15) . . ?
O15 Fe4 O11 93.97(17) . . ?
O14 Fe4 O11 91.30(15) 6 . ?
O13 Fe4 O11 71.68(14) . . ?
O14 Fe4 O11 152.45(14) . . ?
O15 Fe4 N5 78.68(17) . . ?
O14 Fe4 N5 146.02(17) 6 . ?
O13 Fe4 N5 77.78(16) . . ?
O14 Fe4 N5 75.92(16) . . ?
O11 Fe4 N5 122.65(17) . . ?
C1 N1 C5 111.6(4) . . ?
C1 N1 C3 112.8(4) . . ?
C5 N1 C3 112.6(4) . . ?
C1 N1 Fe1 103.8(3) . . ?
C5 N1 Fe1 109.0(3) . . ?
C3 N1 Fe1 106.4(3) . . ?
N1 C1 C2 110.1(4) . . ?
N1 C1 H1A 109.6 . . ?
C2 C1 H1A 109.6 . . ?
N1 C1 H1B 109.6 . . ?
C2 C1 H1B 109.6 . . ?
H1A C1 H1B 108.2 . . ?
O1 C2 C1 109.1(4) . . ?
O1 C2 H2A 109.9 . . ?
C1 C2 H2A 109.9 . . ?
O1 C2 H2B 109.9 . . ?
C1 C2 H2B 109.9 . . ?
H2A C2 H2B 108.3 . . ?
C2 O1 Fe1 131.1(3) . 3_656 ?
C2 O1 Fe1 118.9(3) . . ?
Fe1 O1 Fe1 100.18(14) 3_656 . ?
N1 C3 C4 109.6(4) . . ?
N1 C3 H3A 109.7 . . ?
C4 C3 H3A 109.7 . . ?
N1 C3 H3B 109.7 . . ?
C4 C3 H3B 109.7 . . ?
H3A C3 H3B 108.2 . . ?
O2 C4 C3 108.8(4) . . ?
O2 C4 H4A 109.9 . . ?
C3 C4 H4A 109.9 . . ?
O2 C4 H4B 109.9 . . ?
C3 C4 H4B 109.9 . . ?
H4A C4 H4B 108.3 . . ?
C4 O2 Fe1 109.7(3) . . ?
C4 O2 Eu1 133.3(3) . . ?
Fe1 O2 Eu1 106.57(13) . . ?
N1 C5 C6 117.1(4) . . ?
N1 C5 H5A 108.0 . . ?
C6 C5 H5A 108.0 . . ?
N1 C5 H5B 108.0 . . ?
C6 C5 H5B 108.0 . . ?
H5A C5 H5B 107.3 . . ?
O3 C6 C5 114.5(4) . . ?
O3 C6 H6A 108.6 . . ?
C5 C6 H6A 108.6 . . ?
O3 C6 H6B 108.6 . . ?
C5 C6 H6B 108.6 . . ?
H6A C6 H6B 107.6 . . ?
C6 O3 H3 109.5 . . ?
C7 N2 C11 111.9(4) . . ?
C7 N2 C9 110.9(4) . . ?
C11 N2 C9 109.8(4) . . ?
C7 N2 Eu1 109.9(3) . . ?
C11 N2 Eu1 107.5(3) . . ?
C9 N2 Eu1 106.5(3) . . ?
N2 C7 C8 113.7(4) . . ?
N2 C7 H7A 108.8 . . ?
C8 C7 H7A 108.8 . . ?
N2 C7 H7B 108.8 . . ?
C8 C7 H7B 108.8 . . ?
H7A C7 H7B 107.7 . . ?
O4 C8 C7 108.7(4) . . ?
O4 C8 H8A 110.0 . . ?
C7 C8 H8A 110.0 . . ?
O4 C8 H8B 110.0 . . ?
C7 C8 H8B 110.0 . . ?
H8A C8 H8B 108.3 . . ?
C8 O4 Fe1 130.8(3) . . ?
C8 O4 Eu1 120.6(3) . . ?
Fe1 O4 Eu1 107.76(14) . . ?
N2 C9 C10 111.1(4) . . ?
N2 C9 H9A 109.4 . . ?
C10 C9 H9A 109.4 . . ?
N2 C9 H9B 109.4 . . ?
C10 C9 H9B 109.4 . . ?
H9A C9 H9B 108.0 . . ?
O5 C10 C9 110.4(4) . . ?
O5 C10 H10A 109.6 . . ?
C9 C10 H10A 109.6 . . ?
O5 C10 H10B 109.6 . . ?
C9 C10 H10B 109.6 . . ?
H10A C10 H10B 108.1 . . ?
C10 O5 Fe2 123.9(3) . . ?
C10 O5 Eu1 122.3(3) . . ?
Fe2 O5 Eu1 103.72(14) . . ?
N2 C11 C12 112.5(5) . . ?
N2 C11 H11A 109.1 . . ?
C12 C11 H11A 109.1 . . ?
N2 C11 H11B 109.1 . . ?
C12 C11 H11B 109.1 . . ?
H11A C11 H11B 107.8 . . ?
O6 C12 C11 108.1(5) . . ?
O6 C12 H12A 110.1 . . ?
C11 C12 H12A 110.1 . . ?
O6 C12 H12B 110.1 . . ?
C11 C12 H12B 110.1 . . ?
H12A C12 H12B 108.4 . . ?
C12 O6 Eu1 124.7(3) . . ?
C12 O6 H6 105(5) . . ?
Eu1 O6 H6 130(5) . . ?
C15 N3 C17 112.7(4) . . ?
C15 N3 C13 112.8(4) . . ?
C17 N3 C13 110.1(4) . . ?
C15 N3 Fe2 106.0(3) . . ?
C17 N3 Fe2 111.5(3) . . ?
C13 N3 Fe2 103.3(3) . . ?
N3 C13 C14 109.7(4) . . ?
N3 C13 H13A 109.7 . . ?
C14 C13 H13A 109.7 . . ?
N3 C13 H13B 109.7 . . ?
C14 C13 H13B 109.7 . . ?
H13A C13 H13B 108.2 . . ?
O7 C14 C13 109.9(4) . . ?
O7 C14 H14A 109.7 . . ?
C13 C14 H14A 109.7 . . ?
O7 C14 H14B 109.7 . . ?
C13 C14 H14B 109.7 . . ?
H14A C14 H14B 108.2 . . ?
C14 O7 Fe2 120.0(3) . . ?
C14 O7 Eu1 131.5(3) . . ?
Fe2 O7 Eu1 102.98(13) . . ?
N3 C15 C16 112.1(4) . . ?
N3 C15 H15A 109.2 . . ?
C16 C15 H15A 109.2 . . ?
N3 C15 H15B 109.2 . . ?
C16 C15 H15B 109.2 . . ?
H15A C15 H15B 107.9 . . ?
O8 C16 C15 110.2(4) . . ?
O8 C16 H16A 109.6 . . ?
C15 C16 H16A 109.6 . . ?
O8 C16 H16B 109.6 . . ?
C15 C16 H16B 109.6 . . ?
H16A C16 H16B 108.1 . . ?
C16 O8 Fe2 111.3(3) . . ?
C16 O8 Fe3 122.1(3) . . ?
Fe2 O8 Fe3 105.85(14) . . ?
N3 C17 C18 117.7(4) . . ?
N3 C17 H17A 107.9 . . ?
C18 C17 H17A 107.9 . . ?
N3 C17 H17B 107.9 . . ?
C18 C17 H17B 107.9 . . ?
H17A C17 H17B 107.2 . . ?
O9 C18 C17 112.8(4) . . ?
O9 C18 H18A 109.0 . . ?
C17 C18 H18A 109.0 . . ?
O9 C18 H18B 109.0 . . ?
C17 C18 H18B 109.0 . . ?
H18A C18 H18B 107.8 . . ?
C18 O9 H9 109.5 . . ?
C19 N4 C23 110.8(5) . . ?
C19 N4 C21 112.4(4) . . ?
C23 N4 C21 114.4(5) . . ?
C19 N4 Fe3 108.2(3) . . ?
C23 N4 Fe3 103.5(3) . . ?
C21 N4 Fe3 106.9(3) . . ?
N4 C19 C20 112.8(5) . . ?
N4 C19 H19A 109.0 . . ?
C20 C19 H19A 109.0 . . ?
N4 C19 H19B 109.0 . . ?
C20 C19 H19B 109.0 . . ?
H19A C19 H19B 107.8 . . ?
O10 C20 C19 107.1(4) . . ?
O10 C20 H20A 110.3 . . ?
C19 C20 H20A 110.3 . . ?
O10 C20 H20B 110.3 . . ?
C19 C20 H20B 110.3 . . ?
H20A C20 H20B 108.5 . . ?
C20 O10 Fe2 133.0(3) . . ?
C20 O10 Fe3 121.5(3) . . ?
Fe2 O10 Fe3 104.94(15) . . ?
N4 C21 C22 110.4(4) . . ?
N4 C21 H21A 109.6 . . ?
C22 C21 H21A 109.6 . . ?
N4 C21 H21B 109.6 . . ?
C22 C21 H21B 109.6 . . ?
H21A C21 H21B 108.1 . . ?
O11 C22 C21 108.9(4) . . ?
O11 C22 H22A 109.9 . . ?
C21 C22 H22A 109.9 . . ?
O11 C22 H22B 109.9 . . ?
C21 C22 H22B 109.9 . . ?
H22A C22 H22B 108.3 . . ?
C22 O11 Fe3 115.8(3) . . ?
C22 O11 Fe4 125.1(3) . . ?
Fe3 O11 Fe4 105.70(16) . . ?
N4 C23 C24 109.0(4) . . ?
N4 C23 H23A 109.9 . . ?
C24 C23 H23A 109.9 . . ?
N4 C23 H23B 109.9 . . ?
C24 C23 H23B 109.9 . . ?
H23A C23 H23B 108.3 . . ?
O12 C24 C23 110.0(4) . . ?
O12 C24 H24A 109.7 . . ?
C23 C24 H24A 109.7 . . ?
O12 C24 H24B 109.7 . . ?
C23 C24 H24B 109.7 . . ?
H24A C24 H24B 108.2 . . ?
C24 O12 Fe3 120.7(3) . . ?
C25 N5 C27 113.9(5) . . ?
C25 N5 C29 114.0(5) . . ?
C27 N5 C29 111.0(5) . . ?
C25 N5 Fe4 108.3(3) . . ?
C27 N5 Fe4 106.3(3) . . ?
C29 N5 Fe4 102.4(4) . . ?
N5 C25 C26 109.8(4) . . ?
N5 C25 H25A 109.7 . . ?
C26 C25 H25A 109.7 . . ?
N5 C25 H25B 109.7 . . ?
C26 C25 H25B 109.7 . . ?
H25A C25 H25B 108.2 . . ?
O13 C26 C25 108.6(4) . . ?
O13 C26 H26A 110.0 . . ?
C25 C26 H26A 110.0 . . ?
O13 C26 H26B 110.0 . . ?
C25 C26 H26B 110.0 . . ?
H26A C26 H26B 108.3 . . ?
C26 O13 Fe4 114.3(3) . . ?
C26 O13 Fe3 128.4(3) . . ?
Fe4 O13 Fe3 108.91(16) . . ?
N5 C27 C28 109.6(4) . . ?
N5 C27 H27A 109.8 . . ?
C28 C27 H27A 109.8 . . ?
N5 C27 H27B 109.8 . . ?
C28 C27 H27B 109.8 . . ?
H27A C27 H27B 108.2 . . ?
O14 C28 C27 108.2(5) . . ?
O14 C28 H28A 110.1 . . ?
C27 C28 H28A 110.1 . . ?
O14 C28 H28B 110.1 . . ?
C27 C28 H28B 110.1 . . ?
H28A C28 H28B 108.4 . . ?
C28 O14 Fe4 127.3(3) . 6 ?
C28 O14 Fe4 122.0(3) . . ?
Fe4 O14 Fe4 107.88(16) 6 . ?
N5 C29 C30 110.1(5) . . ?
N5 C29 H29A 109.6 . . ?
C30 C29 H29A 109.6 . . ?
N5 C29 H29B 109.6 . . ?
C30 C29 H29B 109.6 . . ?
H29A C29 H29B 108.1 . . ?
O15 C30 C29 110.0(5) . . ?
O15 C30 H30A 109.7 . . ?
C29 C30 H30A 109.7 . . ?
O15 C30 H30B 109.7 . . ?
C29 C30 H30B 109.7 . . ?
H30A C30 H30B 108.2 . . ?
C30 O15 Fe4 121.9(4) . . ?
C31 O16 Eu1 135.0(3) . . ?
C31 O17 Fe2 126.7(3) . . ?
O16 C31 O17 125.7(5) . . ?
O16 C31 C32 118.7(5) . . ?
O17 C31 C32 115.5(5) . . ?
C31 C32 H32A 109.5 . . ?
C31 C32 H32B 109.5 . . ?
H32A C32 H32B 109.5 . . ?
C31 C32 H32C 109.5 . . ?
H32A C32 H32C 109.5 . . ?
H32B C32 H32C 109.5 . . ?
C33 O18 Fe1 128.8(4) . . ?
O18 C33 O18 125.5(6) 3_656 . ?
O18 C33 C34 117.3(3) 3_656 . ?
O18 C33 C34 117.3(3) . . ?
C33 C34 H34A 109.5 . . ?
C33 C34 H34B 109.5 . . ?
H34A C34 H34B 109.5 . . ?
C33 C34 H34C 109.5 . . ?
H34A C34 H34C 109.5 . . ?
H34B C34 H34C 109.5 . . ?
C35 O19 Eu1 150.0(4) . . ?
O19 C35 O19 122.2(7) . 8_456 ?
O19 C35 C36 118.9(3) . . ?
O19 C35 C36 118.9(3) 8_456 . ?
C35 C36 H36A 109.5 . . ?
C35 C36 H36B 109.5 . . ?
H36A C36 H36B 109.5 . . ?
C35 C36 H36C 109.5 . . ?
H36A C36 H36C 109.5 . . ?
H36B C36 H36C 109.5 . . ?
N51 C51 C52 177.4(17) . . ?
C51 C52 H52A 109.5 . . ?
C51 C52 H52B 109.5 . . ?
H52A C52 H52B 109.5 . . ?
C51 C52 H52C 109.5 . . ?
H52A C52 H52C 109.5 . . ?
H52B C52 H52C 109.5 . . ?
N52A C53A C54A 162(5) . . ?
N52B C53B C54B 150(4) . . ?
C82A C81A N53A 164(2) . . ?
O33B N31B O31B 119.7(17) . . ?
O33B N31B O32B 117.0(16) . . ?
O31B N31B O32B 120.7(17) . . ?
O33A N31A O31A 127.9(11) . . ?
O33A N31A O32A 116.5(10) . . ?
O31A N31A O32A 115.6(10) . . ?

loop_
_geom_bond_atom_site_label_1
_geom_bond_atom_site_label_2
_geom_bond_distance
_geom_bond_site_symmetry_2
_geom_bond_publ_flag
Eu1 O4 2.352(3) . ?
Eu1 O5 2.359(3) . ?
Eu1 O7 2.359(3) . ?
Eu1 O19 2.360(4) . ?
Eu1 O2 2.365(3) . ?
Eu1 O16 2.445(3) . ?
Eu1 O6 2.492(4) . ?
Eu1 N2 2.672(4) . ?
Fe1 O4 1.937(3) . ?
Fe1 O2 1.957(3) . ?
Fe1 O1 1.967(3) 3_656 ?
Fe1 O1 2.037(3) . ?
Fe1 O18 2.045(3) . ?
Fe1 N1 2.242(4) . ?
Fe2 O5 1.951(3) . ?
Fe2 O10 1.972(3) . ?
Fe2 O7 1.974(3) . ?
Fe2 O8 2.000(3) . ?
Fe2 O17 2.042(3) . ?
Fe2 N3 2.249(4) . ?
Fe3 O12 1.910(4) . ?
Fe3 O8 2.003(3) . ?
Fe3 O11 2.009(4) . ?
Fe3 O13 2.013(4) . ?
Fe3 O10 2.055(4) . ?
Fe3 N4 2.278(5) . ?
Fe4 O15 1.913(4) . ?
Fe4 O14 1.970(4) 6 ?
Fe4 O13 1.987(4) . ?
Fe4 O14 2.049(4) . ?
Fe4 O11 2.074(4) . ?
Fe4 N5 2.288(5) . ?
N1 C1 1.484(6) . ?
N1 C5 1.489(6) . ?
N1 C3 1.503(6) . ?
C1 C2 1.521(7) . ?
C1 H1A 0.9900 . ?
C1 H1B 0.9900 . ?
C2 O1 1.424(6) . ?
C2 H2A 0.9900 . ?
C2 H2B 0.9900 . ?
O1 Fe1 1.967(3) 3_656 ?
C3 C4 1.536(7) . ?
C3 H3A 0.9900 . ?
C3 H3B 0.9900 . ?
C4 O2 1.422(6) . ?
C4 H4A 0.9900 . ?
C4 H4B 0.9900 . ?
C5 C6 1.524(7) . ?
C5 H5A 0.9900 . ?
C5 H5B 0.9900 . ?
C6 O3 1.420(6) . ?
C6 H6A 0.9900 . ?
C6 H6B 0.9900 . ?
O3 H3 0.8400 . ?
N2 C7 1.478(7) . ?
N2 C11 1.487(8) . ?
N2 C9 1.493(7) . ?
C7 C8 1.513(7) . ?
C7 H7A 0.9900 . ?
C7 H7B 0.9900 . ?
C8 O4 1.426(6) . ?
C8 H8A 0.9900 . ?
C8 H8B 0.9900 . ?
C9 C10 1.498(8) . ?
C9 H9A 0.9900 . ?
C9 H9B 0.9900 . ?
C10 O5 1.431(6) . ?
C10 H10A 0.9900 . ?
C10 H10B 0.9900 . ?
C11 C12 1.493(9) . ?
C11 H11A 0.9900 . ?
C11 H11B 0.9900 . ?
C12 O6 1.446(6) . ?
C12 H12A 0.9900 . ?
C12 H12B 0.9900 . ?
O6 H6 0.85(4) . ?
N3 C15 1.495(6) . ?
N3 C17 1.496(6) . ?
N3 C13 1.501(6) . ?
C13 C14 1.532(6) . ?
C13 H13A 0.9900 . ?
C13 H13B 0.9900 . ?
C14 O7 1.412(5) . ?
C14 H14A 0.9900 . ?
C14 H14B 0.9900 . ?
C15 C16 1.527(7) . ?
C15 H15A 0.9900 . ?
C15 H15B 0.9900 . ?
C16 O8 1.418(5) . ?
C16 H16A 0.9900 . ?
C16 H16B 0.9900 . ?
C17 C18 1.498(7) . ?
C17 H17A 0.9900 . ?
C17 H17B 0.9900 . ?
C18 O9 1.424(7) . ?
C18 H18A 0.9900 . ?
C18 H18B 0.9900 . ?
O9 H9 0.8400 . ?
N4 C19 1.472(7) . ?
N4 C23 1.475(7) . ?
N4 C21 1.481(8) . ?
C19 C20 1.525(7) . ?
C19 H19A 0.9900 . ?
C19 H19B 0.9900 . ?
C20 O10 1.425(6) . ?
C20 H20A 0.9900 . ?
C20 H20B 0.9900 . ?
C21 C22 1.500(9) . ?
C21 H21A 0.9900 . ?
C21 H21B 0.9900 . ?
C22 O11 1.419(6) . ?
C22 H22A 0.9900 . ?
C22 H22B 0.9900 . ?
C23 C24 1.523(8) . ?
C23 H23A 0.9900 . ?
C23 H23B 0.9900 . ?
C24 O12 1.404(6) . ?
C24 H24A 0.9900 . ?
C24 H24B 0.9900 . ?
N5 C25 1.469(7) . ?
N5 C27 1.475(8) . ?
N5 C29 1.477(8) . ?
C25 C26 1.515(8) . ?
C25 H25A 0.9900 . ?
C25 H25B 0.9900 . ?
C26 O13 1.429(6) . ?
C26 H26A 0.9900 . ?
C26 H26B 0.9900 . ?
C27 C28 1.539(8) . ?
C27 H27A 0.9900 . ?
C27 H27B 0.9900 . ?
C28 O14 1.414(6) . ?
C28 H28A 0.9900 . ?
C28 H28B 0.9900 . ?
O14 Fe4 1.970(4) 6 ?
C29 C30 1.515(10) . ?
C29 H29A 0.9900 . ?
C29 H29B 0.9900 . ?
C30 O15 1.412(7) . ?
C30 H30A 0.9900 . ?
C30 H30B 0.9900 . ?
O16 C31 1.254(6) . ?
O17 C31 1.272(6) . ?
C31 C32 1.513(7) . ?
C32 H32A 0.9800 . ?
C32 H32B 0.9800 . ?
C32 H32C 0.9800 . ?
O18 C33 1.266(5) . ?
C33 O18 1.266(5) 3_656 ?
C33 C34 1.497(10) . ?
C34 H34A 0.9800 . ?
C34 H34B 0.9800 . ?
C34 H34C 0.9800 . ?
O19 C35 1.266(5) . ?
C35 O19 1.266(5) 8_456 ?
C35 C36 1.486(10) . ?
C36 H36A 0.9800 . ?
C36 H36B 0.9800 . ?
C36 H36C 0.9800 . ?
N51 C51 1.182(11) . ?
C51 C52 1.354(12) . ?
C52 H52A 0.9800 . ?
C52 H52B 0.9800 . ?
C52 H52C 0.9800 . ?
N52A C53A 1.243(18) . ?
C53A C54A 1.339(18) . ?
N52B C53B 1.259(19) . ?
C53B C54B 1.349(19) . ?
N53A C81A 1.298(14) . ?
C81A C82A 1.267(15) . ?
N31B O33B 1.280(15) . ?
N31B O31B 1.281(15) . ?
N31B O32B 1.282(15) . ?
N31A O33A 1.247(12) . ?
N31A O31A 1.257(11) . ?
N31A O32A 1.311(11) . ?

loop_
_geom_hbond_atom_site_label_D
_geom_hbond_atom_site_label_H
_geom_hbond_atom_site_label_A
_geom_hbond_distance_DH
_geom_hbond_distance_HA
_geom_hbond_distance_DA
_geom_hbond_angle_DHA
_geom_hbond_site_symmetry_A
O3 H3 O12 0.84 1.81 2.646(5) 178.8 .
O6 H6 O31A 0.85(4) 1.99(5) 2.721(14) 143(6) .
O6 H6 O31C 0.85(4) 1.78(4) 2.617(18) 168(7) .
O6 H6 O46B 0.85(4) 1.80(4) 2.635(19) 167(7) .
O9 H9 O41 0.84 1.92 2.755(7) 172.3 .
